data_7054132
loop_
_publ_author_name
'Takemura, Hiroyuki'
'Kaneko, Megumi'
'Sako, Katsuya'
'Iwanaga, Tetsuo'

_publ_section_title
;
 The intramolecular C--F&#x22EF;HO hydrogen bond of
 2-fluorophenyldiphenylmethanol
;
_journal_issue 10
_journal_name_full 'New Journal of Chemistry'
_journal_page_first 2004
_journal_paper_doi 10.1039/b902203a
_journal_volume 33
_journal_year 2009
_chemical_formula_moiety 'C19 H15 F O '
_chemical_formula_sum 'C19 H15 F O'
_chemical_formula_weight 278.31
_chemical_name_systematic
;
?
;
_space_group_IT_number 14
_symmetry_cell_setting monoclinic
_symmetry_Int_Tables_number 14
_symmetry_space_group_name_Hall '-P 2yn'
_symmetry_space_group_name_H-M 'P 1 21/n 1'
_atom_sites_solution_hydrogens geom
_atom_sites_solution_primary direct
_atom_sites_solution_secondary difmap
_audit_creation_method SHELXL-97
_cell_angle_alpha 90.00
_cell_angle_beta 93.2076(8)
_cell_angle_gamma 90.00
_cell_formula_units_Z 4
_cell_length_a 8.2379(3)
_cell_length_b 10.9417(4)
_cell_length_c 15.6797(4)
_cell_measurement_reflns_used 16207
_cell_measurement_temperature 113(2)
_cell_measurement_theta_max 27.3
_cell_measurement_theta_min 1.3
_cell_volume 1411.10(8)
_computing_cell_refinement PROCESS-AUTO
_computing_data_collection PROCESS-AUTO
_computing_structure_refinement 'SHELXL-97 (Sheldrick, 1997)'
_computing_structure_solution 'SHELXS-97 (Sheldrick, 1990)'
_diffrn_ambient_temperature 113(2)
_diffrn_detector_area_resol_mean 10.00
_diffrn_measured_fraction_theta_full 0.995
_diffrn_measured_fraction_theta_max 0.995
_diffrn_measurement_device_type 'Rigaku RAXIS-RAPID Imaging Plate'
_diffrn_measurement_method \w
_diffrn_radiation_monochromator graphite
_diffrn_radiation_source 'fine-focus sealed tube'
_diffrn_radiation_type MoK\a
_diffrn_radiation_wavelength 0.71069
_diffrn_reflns_av_R_equivalents 0.0000
_diffrn_reflns_av_sigmaI/netI 0.0353
_diffrn_reflns_limit_h_max 10
_diffrn_reflns_limit_h_min 0
_diffrn_reflns_limit_k_max 14
_diffrn_reflns_limit_k_min 0
_diffrn_reflns_limit_l_max 20
_diffrn_reflns_limit_l_min -20
_diffrn_reflns_number 3160
_diffrn_reflns_theta_full 27.27
_diffrn_reflns_theta_max 27.27
_diffrn_reflns_theta_min 2.27
_exptl_absorpt_coefficient_mu 0.088
_exptl_absorpt_correction_T_max 0.9680
_exptl_absorpt_correction_T_min 0.9546
_exptl_absorpt_correction_type none
_exptl_crystal_colour colorless
_exptl_crystal_density_diffrn 1.310
_exptl_crystal_density_method 'not measured'
_exptl_crystal_description block
_exptl_crystal_F_000 584
_exptl_crystal_size_max 0.53
_exptl_crystal_size_mid 0.45
_exptl_crystal_size_min 0.37
_refine_diff_density_max 1.054
_refine_diff_density_min -0.530
_refine_diff_density_rms 0.061
_refine_ls_extinction_method none
_refine_ls_goodness_of_fit_ref 1.409
_refine_ls_hydrogen_treatment mixed
_refine_ls_matrix_type full
_refine_ls_number_parameters 194
_refine_ls_number_reflns 3160
_refine_ls_number_restraints 0
_refine_ls_restrained_S_all 1.409
_refine_ls_R_factor_all 0.0614
_refine_ls_R_factor_gt 0.0544
_refine_ls_shift/su_max 0.000
_refine_ls_shift/su_mean 0.000
_refine_ls_structure_factor_coef Fsqd
_refine_ls_weighting_details 'calc w=1/[\s^2^(Fo^2^)+(0.1000P)^2^+0.0000P] where P=(Fo^2^+2Fc^2^)/3'
_refine_ls_weighting_scheme calc
_refine_ls_wR_factor_gt 0.1797
_refine_ls_wR_factor_ref 0.1831
_reflns_number_gt 2749
_reflns_number_total 3160
_reflns_threshold_expression >2sigma(I)
_cod_data_source_file b902203a.txt
_cod_data_source_block tri
_cod_database_code 7054132

loop_
_symmetry_equiv_pos_as_xyz
'x, y, z'
'-x+1/2, y+1/2, -z+1/2'
'-x, -y, -z'
'x-1/2, -y-1/2, z-1/2'

loop_
_atom_site_label
_atom_site_type_symbol
_atom_site_fract_x
_atom_site_fract_y
_atom_site_fract_z
_atom_site_U_iso_or_equiv
_atom_site_adp_type
_atom_site_occupancy
_atom_site_symmetry_multiplicity
_atom_site_calc_flag
_atom_site_refinement_flags
C1 C 0.86656(18) 0.24060(13) 0.53655(9) 0.0176(3) Uani 1 1 d .
C2 C 0.77975(18) 0.30761(14) 0.46095(10) 0.0197(3) Uani 1 1 d .
C3 C 0.70949(19) 0.42312(15) 0.46750(10) 0.0220(4) Uani 1 1 d .
H1 H 0.7164 0.4641 0.5210 0.026 Uiso 1 1 calc R
C4 C 0.6295(2) 0.47978(15) 0.39754(11) 0.0261(4) Uani 1 1 d .
H2 H 0.5839 0.5588 0.4036 0.031 Uiso 1 1 calc R
C5 C 0.6164(2) 0.42136(17) 0.31923(11) 0.0289(4) Uani 1 1 d .
H3 H 0.5612 0.4600 0.2717 0.035 Uiso 1 1 calc R
C6 C 0.6842(2) 0.30559(17) 0.31017(11) 0.0287(4) Uani 1 1 d .
H4 H 0.6756 0.2641 0.2569 0.034 Uiso 1 1 calc R
C7 C 0.7639(2) 0.25291(15) 0.38054(10) 0.0229(4) Uani 1 1 d .
C8 C 1.04709(19) 0.21910(14) 0.52329(10) 0.0188(3) Uani 1 1 d .
C9 C 1.1311(2) 0.28114(15) 0.46175(10) 0.0235(4) Uani 1 1 d .
H5 H 1.0757 0.3389 0.4255 0.028 Uiso 1 1 calc R
C10 C 1.2962(2) 0.25856(17) 0.45331(12) 0.0295(4) Uani 1 1 d .
H6 H 1.3520 0.2999 0.4105 0.035 Uiso 1 1 calc R
C11 C 1.3789(2) 0.17693(16) 0.50649(12) 0.0300(4) Uani 1 1 d .
H7 H 1.4914 0.1624 0.5005 0.036 Uiso 1 1 calc R
C12 C 1.2969(2) 0.11550(16) 0.56929(12) 0.0288(4) Uani 1 1 d .
H8 H 1.3535 0.0596 0.6066 0.035 Uiso 1 1 calc R
C13 C 1.1322(2) 0.13666(15) 0.57682(10) 0.0237(4) Uani 1 1 d .
H9 H 1.0764 0.0942 0.6192 0.028 Uiso 1 1 calc R
C14 C 0.84738(19) 0.31012(13) 0.62009(9) 0.0192(3) Uani 1 1 d .
C15 C 0.9552(2) 0.40321(15) 0.64544(10) 0.0241(4) Uani 1 1 d .
H10 H 1.0443 0.4215 0.6117 0.029 Uiso 1 1 calc R
C16 C 0.9335(2) 0.46984(16) 0.71986(11) 0.0300(4) Uani 1 1 d .
H11 H 1.0070 0.5337 0.7362 0.036 Uiso 1 1 calc R
C17 C 0.8049(2) 0.44293(17) 0.76999(11) 0.0317(4) Uani 1 1 d .
H12 H 0.7898 0.4880 0.8207 0.038 Uiso 1 1 calc R
C18 C 0.6988(2) 0.34984(17) 0.74545(11) 0.0303(4) Uani 1 1 d .
H13 H 0.6113 0.3305 0.7801 0.036 Uiso 1 1 calc R
C19 C 0.7183(2) 0.28426(16) 0.67093(10) 0.0244(4) Uani 1 1 d .
H14 H 0.6433 0.2215 0.6545 0.029 Uiso 1 1 calc R
F1 F 0.83271(15) 0.14137(9) 0.36998(7) 0.0352(3) Uani 1 1 d .
O1 O 0.78794(14) 0.12392(10) 0.54718(7) 0.0221(3) Uani 1 1 d .
H15 H 0.814(5) 0.068(3) 0.502(2) 0.098(11) Uiso 1 1 d .

loop_
_atom_site_aniso_label
_atom_site_aniso_U_11
_atom_site_aniso_U_22
_atom_site_aniso_U_33
_atom_site_aniso_U_23
_atom_site_aniso_U_13
_atom_site_aniso_U_12
C1 0.0181(7) 0.0164(7) 0.0187(8) 0.0004(5) 0.0044(6) -0.0012(5)
C2 0.0180(7) 0.0206(8) 0.0207(8) 0.0011(6) 0.0030(6) -0.0025(6)
C3 0.0210(7) 0.0217(8) 0.0233(8) -0.0002(6) 0.0029(6) 0.0000(6)
C4 0.0247(8) 0.0242(8) 0.0294(9) 0.0034(7) 0.0020(7) 0.0037(6)
C5 0.0306(9) 0.0323(9) 0.0236(8) 0.0056(7) -0.0006(6) 0.0029(7)
C6 0.0342(9) 0.0322(9) 0.0195(8) -0.0012(7) -0.0003(7) -0.0019(7)
C7 0.0251(8) 0.0217(8) 0.0223(8) 0.0004(6) 0.0040(6) 0.0011(6)
C8 0.0186(7) 0.0180(7) 0.0199(8) -0.0044(6) 0.0030(6) -0.0017(6)
C9 0.0234(8) 0.0226(8) 0.0252(8) 0.0000(6) 0.0057(6) -0.0027(6)
C10 0.0251(9) 0.0306(9) 0.0339(10) -0.0079(7) 0.0105(7) -0.0077(7)
C11 0.0180(8) 0.0319(9) 0.0401(10) -0.0126(8) 0.0020(7) -0.0009(7)
C12 0.0242(8) 0.0268(9) 0.0346(9) -0.0057(7) -0.0045(7) 0.0029(7)
C13 0.0245(8) 0.0240(8) 0.0227(8) -0.0018(6) 0.0015(6) 0.0003(6)
C14 0.0234(8) 0.0175(7) 0.0168(7) 0.0024(6) 0.0016(6) 0.0035(6)
C15 0.0286(8) 0.0227(8) 0.0211(8) -0.0022(6) 0.0033(6) -0.0018(6)
C16 0.0412(10) 0.0244(8) 0.0244(9) -0.0047(7) 0.0015(7) -0.0017(7)
C17 0.0468(11) 0.0292(9) 0.0194(8) -0.0032(7) 0.0053(7) 0.0087(8)
C18 0.0356(10) 0.0340(10) 0.0225(8) 0.0035(7) 0.0117(7) 0.0063(7)
C19 0.0253(8) 0.0254(8) 0.0230(8) 0.0017(6) 0.0056(6) 0.0020(6)
F1 0.0458(7) 0.0298(6) 0.0300(6) -0.0038(4) 0.0024(5) 0.0065(5)
O1 0.0230(6) 0.0169(6) 0.0268(6) 0.0000(5) 0.0057(4) -0.0037(4)

loop_
_atom_type_symbol
_atom_type_description
_atom_type_scat_dispersion_real
_atom_type_scat_dispersion_imag
_atom_type_scat_source
C C 0.0033 0.0016 'International Tables Vol C Tables 4.2.6.8 and 6.1.1.4'
H H 0.0000 0.0000 'International Tables Vol C Tables 4.2.6.8 and 6.1.1.4'
O O 0.0106 0.0060 'International Tables Vol C Tables 4.2.6.8 and 6.1.1.4'
F F 0.0171 0.0103 'International Tables Vol C Tables 4.2.6.8 and 6.1.1.4'

loop_
_geom_angle_atom_site_label_1
_geom_angle_atom_site_label_2
_geom_angle_atom_site_label_3
_geom_angle
O1 C1 C14 105.78(11)
O1 C1 C8 108.95(12)
C14 C1 C8 109.88(12)
O1 C1 C2 108.57(12)
C14 C1 C2 110.93(12)
C8 C1 C2 112.48(12)
C7 C2 C3 115.88(14)
C7 C2 C1 120.57(14)
C3 C2 C1 123.53(14)
C4 C3 C2 121.64(15)
C4 C3 H1 119.2
C2 C3 H1 119.2
C5 C4 C3 120.24(15)
C5 C4 H2 119.9
C3 C4 H2 119.9
C4 C5 C6 119.88(16)
C4 C5 H3 120.1
C6 C5 H3 120.1
C7 C6 C5 118.28(15)
C7 C6 H4 120.9
C5 C6 H4 120.9
F1 C7 C6 117.46(15)
F1 C7 C2 118.46(14)
C6 C7 C2 124.08(15)
C13 C8 C9 118.65(15)
C13 C8 C1 118.49(13)
C9 C8 C1 122.84(14)
C8 C9 C10 120.21(16)
C8 C9 H5 119.9
C10 C9 H5 119.9
C11 C10 C9 120.61(16)
C11 C10 H6 119.7
C9 C10 H6 119.7
C10 C11 C12 119.80(16)
C10 C11 H7 120.1
C12 C11 H7 120.1
C13 C12 C11 119.55(17)
C13 C12 H8 120.2
C11 C12 H8 120.2
C12 C13 C8 121.17(16)
C12 C13 H9 119.4
C8 C13 H9 119.4
C19 C14 C15 118.65(15)
C19 C14 C1 120.49(14)
C15 C14 C1 120.82(14)
C14 C15 C16 120.71(16)
C14 C15 H10 119.6
C16 C15 H10 119.6
C17 C16 C15 120.05(16)
C17 C16 H11 120.0
C15 C16 H11 120.0
C18 C17 C16 119.36(16)
C18 C17 H12 120.3
C16 C17 H12 120.3
C17 C18 C19 120.92(16)
C17 C18 H13 119.5
C19 C18 H13 119.5
C18 C19 C14 120.31(16)
C18 C19 H14 119.8
C14 C19 H14 119.8
C1 O1 H15 111(2)

loop_
_geom_bond_atom_site_label_1
_geom_bond_atom_site_label_2
_geom_bond_distance
C1 O1 1.4455(18)
C1 C14 1.531(2)
C1 C8 1.531(2)
C1 C2 1.536(2)
C2 C7 1.395(2)
C2 C3 1.396(2)
C3 C4 1.393(2)
C3 H1 0.9500
C4 C5 1.383(2)
C4 H2 0.9500
C5 C6 1.395(3)
C5 H3 0.9500
C6 C7 1.378(2)
C6 H4 0.9500
C7 F1 1.3597(18)
C8 C13 1.394(2)
C8 C9 1.395(2)
C9 C10 1.396(2)
C9 H5 0.9500
C10 C11 1.376(3)
C10 H6 0.9500
C11 C12 1.397(3)
C11 H7 0.9500
C12 C13 1.388(2)
C12 H8 0.9500
C13 H9 0.9500
C14 C19 1.393(2)
C14 C15 1.394(2)
C15 C16 1.396(2)
C15 H10 0.9500
C16 C17 1.386(3)
C16 H11 0.9500
C17 C18 1.383(3)
C17 H12 0.9500
C18 C19 1.388(2)
C18 H13 0.9500
C19 H14 0.9500
O1 H15 0.97(4)
